data_7058246
loop_
_publ_author_name
'Massoud, Salah S.'
'Louka, Febee R.'
'Tusa, Ada F.'
'Bordelon, Nicole E.'
'Fischer, Roland C.'
'Mautner, Franz A.'
'Van\<co, J\'an'
'Ho\<sek, Jan'
'Dvo\<r\'ak, Zden\<ek'
'Tr\'avn\'i\<cek, Zden\<ek'

_publ_section_title
;
 Copper(ii) complexes based on tripodal pyridyl amine derivatives as
 efficient anticancer agents
;
_journal_issue 16
_journal_name_full 'New Journal of Chemistry'
_journal_page_first 6186
_journal_paper_doi 10.1039/C9NJ00061E
_journal_volume 43
_journal_year 2019
_chemical_formula_moiety 'C22 H20 Cl Cu N4, Cl O4'
_chemical_formula_sum 'C22 H20 Cl2 Cu N4 O4'
_chemical_formula_weight 538.87
_chemical_name_common '[Cu(BPQA)Cl]ClO4'
_space_group_crystal_system monoclinic
_space_group_IT_number 14
_space_group_name_Hall '-P 2yn'
_space_group_name_H-M_alt 'P 1 21/n 1'
_symmetry_space_group_name_Hall '-P 2yn'
_symmetry_space_group_name_H-M 'P 1 21/n 1'
_atom_sites_solution_hydrogens geom
_audit_creation_method SHELXL-2016/6
_audit_update_record
;
2018-12-14 deposited with the CCDC.    2019-03-18 downloaded from the CCDC.
;
_cell_angle_alpha 90
_cell_angle_beta 106.807(2)
_cell_angle_gamma 90
_cell_formula_units_Z 4
_cell_length_a 12.3694(5)
_cell_length_b 12.6452(5)
_cell_length_c 14.7677(6)
_cell_measurement_reflns_used 9818
_cell_measurement_temperature 100(2)
_cell_measurement_theta_max 29.96
_cell_measurement_theta_min 2.36
_cell_volume 2211.20(16)
_computing_cell_refinement 'Bruker SAINT'
_computing_data_collection 'Bruker APEX2'
_computing_data_reduction 'Bruker SAINT'
_computing_molecular_graphics 'Bruker SHELXTL'
_computing_publication_material 'Bruker SHELXTL'
_computing_structure_refinement 'SHELXL-2016/6 (Sheldrick, 2016)'
_computing_structure_solution 'SHELXT 2014/4 (Sheldrick, 2014)'
_diffrn_ambient_temperature 100(2)
_diffrn_measured_fraction_theta_full 1.000
_diffrn_measured_fraction_theta_max 0.996
_diffrn_measurement_device_type 'Bruker APEX-II CCD'
_diffrn_measurement_method '\f and \w scans'
_diffrn_radiation_type MoK\a
_diffrn_radiation_wavelength 0.71073
_diffrn_reflns_av_R_equivalents 0.0603
_diffrn_reflns_av_unetI/netI 0.0275
_diffrn_reflns_Laue_measured_fraction_full 1.000
_diffrn_reflns_Laue_measured_fraction_max 0.996
_diffrn_reflns_limit_h_max 17
_diffrn_reflns_limit_h_min -17
_diffrn_reflns_limit_k_max 17
_diffrn_reflns_limit_k_min -17
_diffrn_reflns_limit_l_max 20
_diffrn_reflns_limit_l_min -20
_diffrn_reflns_number 103512
_diffrn_reflns_point_group_measured_fraction_full 1.000
_diffrn_reflns_point_group_measured_fraction_max 0.996
_diffrn_reflns_theta_full 25.242
_diffrn_reflns_theta_max 30.082
_diffrn_reflns_theta_min 2.356
_exptl_absorpt_coefficient_mu 1.268
_exptl_absorpt_correction_T_max 0.869
_exptl_absorpt_correction_T_min 0.698
_exptl_absorpt_correction_type multi-scan
_exptl_absorpt_process_details SADABS
_exptl_crystal_colour blue
_exptl_crystal_density_diffrn 1.619
_exptl_crystal_description prism
_exptl_crystal_F_000 1100
_exptl_crystal_size_max 0.290
_exptl_crystal_size_mid 0.240
_exptl_crystal_size_min 0.130
_refine_diff_density_max 0.440
_refine_diff_density_min -0.430
_refine_diff_density_rms 0.066
_refine_ls_extinction_method none
_refine_ls_goodness_of_fit_ref 1.068
_refine_ls_hydrogen_treatment constr
_refine_ls_matrix_type full
_refine_ls_number_parameters 344
_refine_ls_number_reflns 6468
_refine_ls_number_restraints 25
_refine_ls_restrained_S_all 1.068
_refine_ls_R_factor_all 0.0392
_refine_ls_R_factor_gt 0.0287
_refine_ls_shift/su_max 0.001
_refine_ls_shift/su_mean 0.000
_refine_ls_structure_factor_coef Fsqd
_refine_ls_weighting_details 'w=1/[\s^2^(Fo^2^)+(0.0250P)^2^+1.3855P] where P=(Fo^2^+2Fc^2^)/3'
_refine_ls_weighting_scheme calc
_refine_ls_wR_factor_gt 0.0626
_refine_ls_wR_factor_ref 0.0660
_reflns_Friedel_coverage 0.000
_reflns_number_gt 5506
_reflns_number_total 6468
_reflns_threshold_expression 'I > 2\s(I)'
_cod_data_source_file c9nj00061e2.cif
_cod_data_source_block RF1281_4CLO4
_cod_depositor_comments 'Adding full bibliography for 7058242--7058248.cif.'
_cod_database_code 7058246
_shelx_shelxl_version_number 2016/6
_shelx_space_group_comment
;
The symmetry employed for this shelxl refinement is uniquely defined
by the following loop, which should always be used as a source of
symmetry information in preference to the above space-group names.
They are only intended as comments.
;
_shelx_estimated_absorpt_t_min 0.710
_shelx_estimated_absorpt_t_max 0.852

loop_
_space_group_symop_operation_xyz
'x, y, z'
'-x+1/2, y+1/2, -z+1/2'
'-x, -y, -z'
'x-1/2, -y-1/2, z-1/2'

loop_
_atom_site_label
_atom_site_type_symbol
_atom_site_fract_x
_atom_site_fract_y
_atom_site_fract_z
_atom_site_U_iso_or_equiv
_atom_site_adp_type
_atom_site_occupancy
_atom_site_site_symmetry_order
_atom_site_calc_flag
_atom_site_refinement_flags_posn
_atom_site_refinement_flags_adp
_atom_site_refinement_flags_occupancy
_atom_site_disorder_assembly
_atom_site_disorder_group
Cu1 Cu 0.37415(2) 0.42412(2) 0.52466(2) 0.01055(5) Uani 1 1 d . . . . .
C1 C 0.49380(12) 0.30977(11) 0.69105(10) 0.0142(3) Uani 1 1 d . . . . .
H1A H 0.568321 0.299478 0.680005 0.017 Uiso 1 1 calc R U . . .
H1B H 0.488311 0.260575 0.741690 0.017 Uiso 1 1 calc R U . . .
N1 N 0.40261(10) 0.28663(9) 0.60296(8) 0.0121(2) Uani 1 1 d . . . . .
Cl1 Cl 0.36941(3) 0.57715(3) 0.44550(2) 0.01454(7) Uani 1 1 d . . . . .
C2 C 0.48327(12) 0.42193(11) 0.72128(10) 0.0141(3) Uani 1 1 d . . . . .
N2 N 0.42352(10) 0.48796(9) 0.65351(8) 0.0124(2) Uani 1 1 d . . . . .
N4 N 0.18531(10) 0.37812(9) 0.51056(8) 0.0123(2) Uani 1 1 d . . . . .
C4 C 0.52686(13) 0.56285(14) 0.83381(11) 0.0224(3) Uani 1 1 d . . . . .
H4 H 0.563824 0.589142 0.895234 0.027 Uiso 1 1 calc R U . . .
N3 N 0.35546(10) 0.32447(9) 0.41516(8) 0.0129(2) Uani 1 1 d . . . . .
C3 C 0.53696(13) 0.45757(13) 0.81227(10) 0.0186(3) Uani 1 1 d . . . . .
H3 H 0.579921 0.410308 0.858919 0.022 Uiso 1 1 calc R U . . .
C9 C 0.35417(13) 0.14066(12) 0.37532(12) 0.0214(3) Uani 1 1 d . . . . .
H9 H 0.368569 0.069216 0.395024 0.026 Uiso 1 1 calc R U . . .
C8 C 0.37763(12) 0.22252(11) 0.44107(10) 0.0149(3) Uani 1 1 d . . . . .
C7 C 0.43587(13) 0.20423(11) 0.54414(10) 0.0173(3) Uani 1 1 d . . . . .
H7A H 0.415409 0.133487 0.562760 0.021 Uiso 1 1 calc R U . . .
H7B H 0.518704 0.206057 0.555242 0.021 Uiso 1 1 calc R U . . .
C6 C 0.41251(12) 0.59005(11) 0.67483(11) 0.0153(3) Uani 1 1 d . . . . .
H6 H 0.369619 0.636109 0.627024 0.018 Uiso 1 1 calc R U . . .
C5 C 0.46202(13) 0.62970(13) 0.76457(11) 0.0206(3) Uani 1 1 d . . . . .
H5 H 0.451819 0.701671 0.778654 0.025 Uiso 1 1 calc R U . . .
C10 C 0.30931(13) 0.16563(14) 0.28044(12) 0.0242(3) Uani 1 1 d . . . . .
H10 H 0.293170 0.111221 0.234106 0.029 Uiso 1 1 calc R U . . .
C11 C 0.28814(13) 0.27036(14) 0.25350(11) 0.0215(3) Uani 1 1 d . . . . .
H11 H 0.258409 0.288766 0.188661 0.026 Uiso 1 1 calc R U . . .
C12 C 0.31117(12) 0.34781(12) 0.32298(10) 0.0169(3) Uani 1 1 d . . . . .
H12 H 0.295168 0.419537 0.304905 0.020 Uiso 1 1 calc R U . . .
C13 C 0.29752(12) 0.25774(12) 0.62745(10) 0.0163(3) Uani 1 1 d . . . . .
H13A H 0.297166 0.295009 0.686322 0.020 Uiso 1 1 calc R U . . .
H13B H 0.298628 0.180837 0.640242 0.020 Uiso 1 1 calc R U . . .
C14 C 0.19006(12) 0.28439(11) 0.55122(10) 0.0126(3) Uani 1 1 d . . . . .
C15 C 0.09909(12) 0.21241(11) 0.53128(10) 0.0157(3) Uani 1 1 d . . . . .
H15 H 0.107548 0.144862 0.560654 0.019 Uiso 1 1 calc R U . . .
C16 C -0.00155(12) 0.24163(11) 0.46889(10) 0.0160(3) Uani 1 1 d . . . . .
H16 H -0.064443 0.195042 0.455537 0.019 Uiso 1 1 calc R U . . .
C17 C -0.01130(12) 0.34157(11) 0.42445(10) 0.0132(3) Uani 1 1 d . . . . .
C18 C -0.11276(12) 0.37685(12) 0.35856(10) 0.0164(3) Uani 1 1 d . . . . .
H18 H -0.178438 0.333782 0.344951 0.020 Uiso 1 1 calc R U . . .
C19 C -0.11648(13) 0.47235(12) 0.31463(10) 0.0182(3) Uani 1 1 d . . . . .
H19 H -0.184360 0.495031 0.269928 0.022 Uiso 1 1 calc R U . . .
C20 C -0.01936(13) 0.53772(12) 0.33554(11) 0.0189(3) Uani 1 1 d . . . . .
H20 H -0.022562 0.603618 0.303977 0.023 Uiso 1 1 calc R U . . .
C21 C 0.07915(12) 0.50734(11) 0.40062(10) 0.0160(3) Uani 1 1 d . . . . .
H21 H 0.142984 0.552825 0.414981 0.019 Uiso 1 1 calc R U . . .
C22 C 0.08580(12) 0.40804(11) 0.44650(10) 0.0122(3) Uani 1 1 d . . . . .
Cl2A Cl 0.7005(5) 0.1030(3) 0.4302(4) 0.0199(8) Uani 0.62(4) 1 d . . P A 1
O2A O 0.7027(11) 0.1653(9) 0.3460(9) 0.0313(18) Uani 0.62(4) 1 d . U P A 1
O3A O 0.5955(10) 0.0611(9) 0.4277(10) 0.045(2) Uani 0.62(4) 1 d . . P A 1
O4A O 0.7427(10) 0.1715(7) 0.5154(6) 0.0325(15) Uani 0.62(4) 1 d . . P A 1
O1A O 0.7916(12) 0.0309(11) 0.4351(11) 0.0339(17) Uani 0.62(4) 1 d . U P A 1
Cl2B Cl 0.7076(8) 0.1035(4) 0.4343(6) 0.0169(11) Uani 0.38(4) 1 d . . P A 2
O2B O 0.6888(17) 0.1728(15) 0.3587(14) 0.031(3) Uani 0.38(4) 1 d . U P A 2
O3B O 0.5995(16) 0.0420(16) 0.4077(14) 0.039(3) Uani 0.38(4) 1 d . . P A 2
O4B O 0.716(2) 0.1593(17) 0.5135(12) 0.053(4) Uani 0.38(4) 1 d . . P A 2
O1B O 0.7820(19) 0.0120(16) 0.4469(15) 0.029(2) Uani 0.38(4) 1 d . U P A 2

loop_
_atom_site_aniso_label
_atom_site_aniso_U_11
_atom_site_aniso_U_22
_atom_site_aniso_U_33
_atom_site_aniso_U_23
_atom_site_aniso_U_13
_atom_site_aniso_U_12
Cu1 0.01242(9) 0.00983(8) 0.00835(8) 0.00117(6) 0.00134(6) -0.00011(6)
C1 0.0116(6) 0.0167(6) 0.0115(6) 0.0039(5) -0.0010(5) 0.0004(5)
N1 0.0113(5) 0.0119(5) 0.0115(5) 0.0022(4) 0.0008(4) 0.0000(4)
Cl1 0.01404(16) 0.01350(14) 0.01495(16) 0.00481(12) 0.00238(13) 0.00010(12)
C2 0.0109(6) 0.0187(6) 0.0124(6) 0.0013(5) 0.0030(5) -0.0004(5)
N2 0.0106(5) 0.0155(5) 0.0110(5) -0.0001(4) 0.0031(4) -0.0007(4)
N4 0.0115(6) 0.0148(5) 0.0103(5) 0.0013(4) 0.0028(4) -0.0002(4)
C4 0.0168(7) 0.0355(9) 0.0139(7) -0.0093(6) 0.0031(6) -0.0039(6)
N3 0.0103(5) 0.0163(6) 0.0118(5) -0.0009(4) 0.0024(4) -0.0015(4)
C3 0.0138(7) 0.0287(8) 0.0123(7) 0.0005(6) 0.0020(6) 0.0005(6)
C9 0.0176(7) 0.0186(7) 0.0265(8) -0.0079(6) 0.0038(6) -0.0011(6)
C8 0.0102(6) 0.0154(6) 0.0182(7) -0.0029(5) 0.0029(5) -0.0007(5)
C7 0.0180(7) 0.0129(6) 0.0184(7) -0.0009(5) 0.0012(6) 0.0022(5)
C6 0.0126(7) 0.0170(7) 0.0174(7) -0.0025(5) 0.0061(6) -0.0011(5)
C5 0.0178(7) 0.0228(7) 0.0226(8) -0.0091(6) 0.0083(6) -0.0026(6)
C10 0.0178(8) 0.0308(8) 0.0229(8) -0.0141(7) 0.0041(6) -0.0052(6)
C11 0.0152(7) 0.0354(9) 0.0127(7) -0.0054(6) 0.0021(6) -0.0061(6)
C12 0.0129(7) 0.0240(7) 0.0128(7) 0.0002(6) 0.0019(6) -0.0022(6)
C13 0.0144(7) 0.0182(7) 0.0150(7) 0.0062(5) 0.0021(6) -0.0020(5)
C14 0.0132(6) 0.0147(6) 0.0103(6) 0.0012(5) 0.0038(5) -0.0001(5)
C15 0.0168(7) 0.0138(6) 0.0173(7) 0.0020(5) 0.0063(6) -0.0018(5)
C16 0.0138(7) 0.0161(6) 0.0186(7) -0.0020(5) 0.0054(6) -0.0040(5)
C17 0.0122(6) 0.0162(6) 0.0120(6) -0.0022(5) 0.0047(5) 0.0000(5)
C18 0.0115(7) 0.0221(7) 0.0147(7) -0.0032(6) 0.0024(5) -0.0002(5)
C19 0.0136(7) 0.0243(7) 0.0141(7) 0.0002(6) -0.0003(6) 0.0047(6)
C20 0.0185(7) 0.0187(7) 0.0183(7) 0.0039(6) 0.0037(6) 0.0031(6)
C21 0.0150(7) 0.0165(6) 0.0162(7) 0.0025(5) 0.0042(6) -0.0003(5)
C22 0.0120(6) 0.0149(6) 0.0103(6) -0.0008(5) 0.0041(5) 0.0011(5)
Cl2A 0.0160(11) 0.0129(10) 0.0258(12) -0.0040(9) -0.0019(7) 0.0049(8)
O2A 0.044(3) 0.024(2) 0.023(3) -0.0002(17) 0.006(2) -0.013(2)
O3A 0.0217(18) 0.034(3) 0.083(5) -0.001(3) 0.017(3) -0.0080(18)
O4A 0.040(4) 0.030(2) 0.0220(19) -0.0089(16) -0.0009(19) 0.003(2)
O1A 0.035(2) 0.019(3) 0.046(4) 0.002(2) 0.008(2) 0.014(2)
Cl2B 0.0113(14) 0.0168(17) 0.0200(17) 0.0074(14) 0.0002(11) -0.0039(11)
O2B 0.049(4) 0.023(3) 0.023(4) 0.009(3) 0.013(3) 0.003(3)
O3B 0.027(4) 0.031(5) 0.052(6) 0.015(4) 0.002(3) -0.011(4)
O4B 0.044(8) 0.066(7) 0.042(4) -0.033(4) 0.000(4) 0.014(5)
O1B 0.029(4) 0.017(5) 0.037(4) 0.007(3) 0.005(3) 0.014(3)

loop_
_atom_type_symbol
_atom_type_description
_atom_type_scat_dispersion_real
_atom_type_scat_dispersion_imag
_atom_type_scat_source
C C 0.0033 0.0016 'International Tables Vol C Tables 4.2.6.8 and 6.1.1.4'
H H 0.0000 0.0000 'International Tables Vol C Tables 4.2.6.8 and 6.1.1.4'
N N 0.0061 0.0033 'International Tables Vol C Tables 4.2.6.8 and 6.1.1.4'
O O 0.0106 0.0060 'International Tables Vol C Tables 4.2.6.8 and 6.1.1.4'
Cl Cl 0.1484 0.1585 'International Tables Vol C Tables 4.2.6.8 and 6.1.1.4'
Cu Cu 0.3201 1.2651 'International Tables Vol C Tables 4.2.6.8 and 6.1.1.4'

loop_
_geom_angle_atom_site_label_1
_geom_angle_atom_site_label_2
_geom_angle_atom_site_label_3
_geom_angle
N2 Cu1 N3 162.57(5)
N2 Cu1 N1 81.41(5)
N3 Cu1 N1 83.33(5)
N2 Cu1 Cl1 95.87(4)
N3 Cu1 Cl1 98.13(4)
N1 Cu1 Cl1 172.00(3)
N2 Cu1 N4 101.92(4)
N3 Cu1 N4 83.90(4)
N1 Cu1 N4 81.11(4)
Cl1 Cu1 N4 106.84(3)
N1 C1 C2 109.70(11)
N1 C1 H1A 109.7
C2 C1 H1A 109.7
N1 C1 H1B 109.7
C2 C1 H1B 109.7
H1A C1 H1B 108.2
C1 N1 C7 112.41(11)
C1 N1 C13 109.29(11)
C7 N1 C13 112.16(11)
C1 N1 Cu1 106.78(8)
C7 N1 Cu1 107.11(8)
C13 N1 Cu1 108.85(8)
N2 C2 C3 121.52(14)
N2 C2 C1 116.08(12)
C3 C2 C1 122.30(13)
C6 N2 C2 119.45(12)
C6 N2 Cu1 126.04(10)
C2 N2 Cu1 114.13(9)
C14 N4 C22 118.28(12)
C14 N4 Cu1 105.56(9)
C22 N4 Cu1 131.44(9)
C3 C4 C5 119.21(14)
C3 C4 H4 120.4
C5 C4 H4 120.4
C12 N3 C8 119.10(13)
C12 N3 Cu1 126.52(10)
C8 N3 Cu1 113.83(10)
C4 C3 C2 118.99(14)
C4 C3 H3 120.5
C2 C3 H3 120.5
C10 C9 C8 118.53(15)
C10 C9 H9 120.7
C8 C9 H9 120.7
N3 C8 C9 121.90(14)
N3 C8 C7 115.65(12)
C9 C8 C7 122.33(13)
N1 C7 C8 110.55(11)
N1 C7 H7A 109.5
C8 C7 H7A 109.5
N1 C7 H7B 109.5
C8 C7 H7B 109.5
H7A C7 H7B 108.1
N2 C6 C5 121.70(14)
N2 C6 H6 119.2
C5 C6 H6 119.2
C6 C5 C4 119.09(14)
C6 C5 H5 120.5
C4 C5 H5 120.5
C11 C10 C9 119.68(14)
C11 C10 H10 120.2
C9 C10 H10 120.2
C10 C11 C12 118.75(15)
C10 C11 H11 120.6
C12 C11 H11 120.6
N3 C12 C11 122.02(15)
N3 C12 H12 119.0
C11 C12 H12 119.0
N1 C13 C14 113.91(11)
N1 C13 H13A 108.8
C14 C13 H13A 108.8
N1 C13 H13B 108.8
C14 C13 H13B 108.8
H13A C13 H13B 107.7
N4 C14 C15 123.75(13)
N4 C14 C13 116.89(12)
C15 C14 C13 119.25(12)
C16 C15 C14 118.81(13)
C16 C15 H15 120.6
C14 C15 H15 120.6
C15 C16 C17 119.55(13)
C15 C16 H16 120.2
C17 C16 H16 120.2
C16 C17 C18 122.64(13)
C16 C17 C22 117.93(13)
C18 C17 C22 119.42(13)
C19 C18 C17 120.35(14)
C19 C18 H18 119.8
C17 C18 H18 119.8
C18 C19 C20 120.17(14)
C18 C19 H19 119.9
C20 C19 H19 119.9
C21 C20 C19 121.01(14)
C21 C20 H20 119.5
C19 C20 H20 119.5
C20 C21 C22 120.02(14)
C20 C21 H21 120.0
C22 C21 H21 120.0
N4 C22 C21 119.38(13)
N4 C22 C17 121.63(12)
C21 C22 C17 118.99(13)
O3A Cl2A O1A 118.2(10)
O3A Cl2A O2A 115.1(10)
O1A Cl2A O2A 100.1(12)
O3A Cl2A O4A 109.9(6)
O1A Cl2A O4A 104.4(8)
O2A Cl2A O4A 108.2(5)
O4B Cl2B O2B 108.7(11)
O4B Cl2B O1B 114.7(13)
O2B Cl2B O1B 123.9(15)
O4B Cl2B O3B 110.0(10)
O2B Cl2B O3B 100.8(12)
O1B Cl2B O3B 96.0(15)

loop_
_geom_bond_atom_site_label_1
_geom_bond_atom_site_label_2
_geom_bond_distance
Cu1 N2 1.9934(12)
Cu1 N3 2.0099(12)
Cu1 N1 2.0612(11)
Cu1 Cl1 2.2528(4)
Cu1 N4 2.3572(12)
C1 N1 1.4839(18)
C1 C2 1.504(2)
C1 H1A 0.9900
C1 H1B 0.9900
N1 C7 1.4886(18)
N1 C13 1.4919(18)
C2 N2 1.3481(18)
C2 C3 1.390(2)
N2 C6 1.3450(18)
N4 C14 1.3223(17)
N4 C22 1.3710(18)
C4 C3 1.383(2)
C4 C5 1.389(2)
C4 H4 0.9500
N3 C12 1.3450(18)
N3 C8 1.3501(18)
C3 H3 0.9500
C9 C10 1.386(2)
C9 C8 1.391(2)
C9 H9 0.9500
C8 C7 1.502(2)
C7 H7A 0.9900
C7 H7B 0.9900
C6 C5 1.383(2)
C6 H6 0.9500
C5 H5 0.9500
C10 C11 1.386(2)
C10 H10 0.9500
C11 C12 1.387(2)
C11 H11 0.9500
C12 H12 0.9500
C13 C14 1.511(2)
C13 H13A 0.9900
C13 H13B 0.9900
C14 C15 1.4105(19)
C15 C16 1.368(2)
C15 H15 0.9500
C16 C17 1.413(2)
C16 H16 0.9500
C17 C18 1.419(2)
C17 C22 1.4244(19)
C18 C19 1.365(2)
C18 H18 0.9500
C19 C20 1.417(2)
C19 H19 0.9500
C20 C21 1.371(2)
C20 H20 0.9500
C21 C22 1.4179(19)
C21 H21 0.9500
Cl2A O3A 1.393(13)
Cl2A O1A 1.435(15)
Cl2A O2A 1.479(13)
Cl2A O4A 1.492(12)
Cl2B O4B 1.34(2)
Cl2B O2B 1.385(19)
Cl2B O1B 1.46(2)
Cl2B O3B 1.50(2)

loop_
_geom_torsion_atom_site_label_1
_geom_torsion_atom_site_label_2
_geom_torsion_atom_site_label_3
_geom_torsion_atom_site_label_4
_geom_torsion
C2 C1 N1 C7 151.81(12)
C2 C1 N1 C13 -82.96(13)
C2 C1 N1 Cu1 34.62(13)
N1 C1 C2 N2 -20.59(17)
N1 C1 C2 C3 162.89(13)
C3 C2 N2 C6 -2.1(2)
C1 C2 N2 C6 -178.60(12)
C3 C2 N2 Cu1 171.23(11)
C1 C2 N2 Cu1 -5.33(16)
C5 C4 C3 C2 1.0(2)
N2 C2 C3 C4 1.2(2)
C1 C2 C3 C4 177.52(14)
C12 N3 C8 C9 -1.1(2)
Cu1 N3 C8 C9 170.84(11)
C12 N3 C8 C7 175.06(13)
Cu1 N3 C8 C7 -12.96(16)
C10 C9 C8 N3 1.6(2)
C10 C9 C8 C7 -174.34(14)
C1 N1 C7 C8 -149.35(12)
C13 N1 C7 C8 87.01(14)
Cu1 N1 C7 C8 -32.36(13)
N3 C8 C7 N1 31.10(17)
C9 C8 C7 N1 -152.72(13)
C2 N2 C6 C5 0.7(2)
Cu1 N2 C6 C5 -171.70(11)
N2 C6 C5 C4 1.5(2)
C3 C4 C5 C6 -2.3(2)
C8 C9 C10 C11 -0.5(2)
C9 C10 C11 C12 -0.9(2)
C8 N3 C12 C11 -0.4(2)
Cu1 N3 C12 C11 -171.26(11)
C10 C11 C12 N3 1.4(2)
C1 N1 C13 C14 151.38(12)
C7 N1 C13 C14 -83.25(14)
Cu1 N1 C13 C14 35.10(14)
C22 N4 C14 C15 1.1(2)
Cu1 N4 C14 C15 -157.30(12)
C22 N4 C14 C13 -174.93(12)
Cu1 N4 C14 C13 26.64(14)
N1 C13 C14 N4 -44.11(18)
N1 C13 C14 C15 139.63(13)
N4 C14 C15 C16 -2.4(2)
C13 C14 C15 C16 173.63(13)
C14 C15 C16 C17 1.5(2)
C15 C16 C17 C18 179.58(14)
C15 C16 C17 C22 0.4(2)
C16 C17 C18 C19 -177.30(14)
C22 C17 C18 C19 1.9(2)
C17 C18 C19 C20 -0.9(2)
C18 C19 C20 C21 -0.8(2)
C19 C20 C21 C22 1.5(2)
C14 N4 C22 C21 -178.84(13)
Cu1 N4 C22 C21 -27.02(19)
C14 N4 C22 C17 0.9(2)
Cu1 N4 C22 C17 152.71(10)
C20 C21 C22 N4 179.18(14)
C20 C21 C22 C17 -0.6(2)
C16 C17 C22 N4 -1.7(2)
C18 C17 C22 N4 179.15(13)
C16 C17 C22 C21 178.07(13)
C18 C17 C22 C21 -1.1(2)
